data_2223404
loop_
_publ_author_name
'Zhang, Xiangdong'
'Men, Yanmei'
'Yan, Xianghua'
'Ge, Chunhua'
'Kong, Yuxia'

_publ_section_title
;
 1,10-Phenanthrolinium
 2,3,4,5,6-pentafluorobenzoate--2,3,4,5,6-pentafluorobenzoic acid (1/2)
;
_journal_coeditor_code HB5105
_journal_issue 10
_journal_name_full 'Acta Crystallographica Section E'
_journal_page_first o2535
_journal_paper_doi 10.1107/S160053680903801X
_journal_volume 65
_journal_year 2009
_chemical_formula_iupac 'C12 H9 N2 +, C7 F5 O2 -, 2C7 H F5 O2'
_chemical_formula_moiety 'C12 H9 N2 +, C7 F5 O2 -, 2(C7 H F5 O2)'
_chemical_formula_sum 'C33 H11 F15 N2 O6'
_chemical_formula_weight 816.44
_chemical_name_systematic
;
1,10-Phenanthrolinium
2,3,4,5,6-pentafluorobenzoate--2,3,4,5,6-pentafluorobenzoic acid (1/2)
;
_space_group_IT_number 2
_symmetry_cell_setting triclinic
_symmetry_space_group_name_Hall '-P 1'
_symmetry_space_group_name_H-M 'P -1'
_atom_sites_solution_hydrogens geom
_atom_sites_solution_primary direct
_atom_sites_solution_secondary difmap
_audit_creation_method SHELXL-97
_cell_angle_alpha 75.93(3)
_cell_angle_beta 79.45(2)
_cell_angle_gamma 87.14(2)
_cell_formula_units_Z 2
_cell_length_a 9.288(2)
_cell_length_b 11.099(3)
_cell_length_c 15.723(6)
_cell_measurement_reflns_used 76
_cell_measurement_temperature 293(2)
_cell_measurement_theta_max 22.16
_cell_measurement_theta_min 2.12
_cell_volume 1545.6(8)
_computing_cell_refinement 'SAINT (Bruker, 2001)'
_computing_data_collection 'SMART (Bruker, 2001)'
_computing_data_reduction 'SAINT (Bruker, 2001)'
_computing_molecular_graphics 'SHELXTL (Sheldrick, 2008)'
_computing_publication_material 'SHELXL97 (Sheldrick, 2008)'
_computing_structure_refinement 'SHELXL97 (Sheldrick, 2008)'
_computing_structure_solution 'SHELXS97 (Sheldrick, 2008)'
_diffrn_ambient_temperature 293(2)
_diffrn_measured_fraction_theta_full 0.990
_diffrn_measured_fraction_theta_max 0.990
_diffrn_measurement_device_type 'Bruker SMART CCD'
_diffrn_measurement_method \w
_diffrn_radiation_monochromator graphite
_diffrn_radiation_source 'fine-focus sealed tube'
_diffrn_radiation_type MoK\a
_diffrn_radiation_wavelength 0.71073
_diffrn_reflns_av_R_equivalents 0.0751
_diffrn_reflns_av_sigmaI/netI 0.1503
_diffrn_reflns_limit_h_max 1
_diffrn_reflns_limit_h_min -11
_diffrn_reflns_limit_k_max 13
_diffrn_reflns_limit_k_min -13
_diffrn_reflns_limit_l_max 18
_diffrn_reflns_limit_l_min -18
_diffrn_reflns_number 6444
_diffrn_reflns_theta_full 25.00
_diffrn_reflns_theta_max 25.00
_diffrn_reflns_theta_min 2.05
_exptl_absorpt_coefficient_mu 0.180
_exptl_absorpt_correction_T_max 0.952
_exptl_absorpt_correction_T_min 0.934
_exptl_absorpt_correction_type multi-scan
_exptl_absorpt_process_details '(SADABS; Bruker, 2001)'
_exptl_crystal_colour colourless
_exptl_crystal_density_diffrn 1.754
_exptl_crystal_density_method 'not measured'
_exptl_crystal_description block
_exptl_crystal_F_000 812
_exptl_crystal_size_max 0.30
_exptl_crystal_size_mid 0.25
_exptl_crystal_size_min 0.25
_refine_diff_density_max 0.328
_refine_diff_density_min -0.390
_refine_ls_extinction_expression Fc^*^=kFc[1+0.001xFc^2^\l^3^/sin(2\q)]^-1/4^
_refine_ls_extinction_method none
_refine_ls_goodness_of_fit_ref 0.858
_refine_ls_hydrogen_treatment constr
_refine_ls_matrix_type full
_refine_ls_number_parameters 508
_refine_ls_number_reflns 5387
_refine_ls_number_restraints 0
_refine_ls_restrained_S_all 0.858
_refine_ls_R_factor_all 0.2567
_refine_ls_R_factor_gt 0.0781
_refine_ls_shift/su_max 0.001
_refine_ls_shift/su_mean 0.000
_refine_ls_structure_factor_coef Fsqd
_refine_ls_weighting_details 'calc w=1/[\s^2^(Fo^2^)+(0.1316P)^2^] where P=(Fo^2^+2Fc^2^)/3'
_refine_ls_weighting_scheme calc
_refine_ls_wR_factor_gt 0.1963
_refine_ls_wR_factor_ref 0.2761
_reflns_number_gt 1611
_reflns_number_total 5387
_reflns_threshold_expression I>2\s(I)
_cod_data_source_file hb5105.cif
_cod_data_source_block I
_cod_database_code 2223404
_cod_database_fobs_code 2223404

loop_
_symmetry_equiv_pos_as_xyz
'x, y, z'
'-x, -y, -z'

loop_
_atom_site_type_symbol
_atom_site_label
_atom_site_fract_x
_atom_site_fract_y
_atom_site_fract_z
_atom_site_U_iso_or_equiv
_atom_site_adp_type
_atom_site_calc_flag
_atom_site_refinement_flags
_atom_site_occupancy
_atom_site_disorder_assembly
_atom_site_disorder_group
C C1 0.4878(9) 0.2131(7) 0.3967(6) 0.074(2) Uani d . 1 . .
H H1 0.4624 0.1972 0.3460 0.088 Uiso calc R 1 . .
C C2 0.6122(9) 0.1593(7) 0.4257(6) 0.070(2) Uani d . 1 . .
H H2 0.6686 0.1063 0.3952 0.084 Uiso calc R 1 . .
C C3 0.6539(9) 0.1832(7) 0.4993(7) 0.080(3) Uani d . 1 . .
H H3 0.7385 0.1477 0.5187 0.096 Uiso calc R 1 . .
C C4 0.5663(7) 0.2620(6) 0.5443(5) 0.0533(19) Uani d . 1 . .
C C5 0.4400(7) 0.3161(6) 0.5110(5) 0.0462(17) Uani d . 1 . .
C C6 0.3436(8) 0.3972(6) 0.5566(5) 0.054(2) Uani d . 1 . .
C C7 0.5997(9) 0.2977(7) 0.6186(7) 0.080(3) Uani d . 1 . .
H H7 0.6849 0.2665 0.6394 0.096 Uiso calc R 1 . .
C C8 0.5155(9) 0.3739(8) 0.6606(6) 0.074(2) Uani d . 1 . .
H H8 0.5416 0.3937 0.7099 0.089 Uiso calc R 1 . .
C C9 0.3853(8) 0.4250(7) 0.6296(5) 0.058(2) Uani d . 1 . .
C C10 0.2887(10) 0.5029(7) 0.6736(6) 0.076(3) Uani d . 1 . .
H H10 0.3065 0.5211 0.7255 0.091 Uiso calc R 1 . .
C C11 0.1699(11) 0.5500(8) 0.6380(7) 0.087(3) Uani d . 1 . .
H H11 0.1080 0.6044 0.6642 0.105 Uiso calc R 1 . .
C C12 0.1388(8) 0.5189(7) 0.5633(7) 0.077(3) Uani d . 1 . .
H H12 0.0551 0.5521 0.5415 0.092 Uiso calc R 1 . .
C C13 0.1394(9) 0.1546(7) 0.3570(7) 0.075(3) Uani d . 1 . .
C C14 0.1375(8) 0.1115(6) 0.2753(5) 0.056(2) Uani d . 1 . .
C C15 0.2427(8) 0.0300(7) 0.2470(6) 0.060(2) Uani d . 1 . .
C C16 0.2420(8) -0.0126(7) 0.1718(6) 0.065(2) Uani d . 1 . .
C C17 0.1343(9) 0.0258(7) 0.1219(6) 0.070(2) Uani d . 1 . .
C C18 0.0268(8) 0.1056(7) 0.1491(5) 0.060(2) Uani d . 1 . .
C C19 0.0311(8) 0.1477(7) 0.2225(6) 0.059(2) Uani d . 1 . .
C C20 0.3200(10) 0.4593(7) 0.1686(7) 0.069(2) Uani d . 1 . .
C C21 0.3384(8) 0.5419(7) 0.0810(6) 0.064(2) Uani d . 1 . .
C C22 0.2675(9) 0.5264(8) 0.0133(7) 0.074(2) Uani d . 1 . .
C C23 0.2855(12) 0.6078(11) -0.0694(8) 0.090(3) Uani d . 1 . .
C C24 0.3716(13) 0.7039(10) -0.0867(8) 0.095(4) Uani d . 1 . .
C C25 0.4436(11) 0.7280(10) -0.0227(8) 0.087(3) Uani d . 1 . .
C C26 0.4280(9) 0.6450(8) 0.0577(7) 0.074(2) Uani d . 1 . .
C C27 0.0622(10) 0.1652(7) 0.6233(6) 0.065(2) Uani d . 1 . .
C C28 0.1027(8) 0.1805(6) 0.7065(5) 0.0546(19) Uani d . 1 . .
C C29 0.0191(8) 0.2546(7) 0.7561(6) 0.064(2) Uani d . 1 . .
C C30 0.0509(9) 0.2739(8) 0.8310(7) 0.078(3) Uani d . 1 . .
C C31 0.1650(9) 0.2107(7) 0.8679(6) 0.070(2) Uani d . 1 . .
C C32 0.2517(8) 0.1351(7) 0.8192(5) 0.0565(19) Uani d . 1 . .
C C33 0.2195(7) 0.1205(6) 0.7433(5) 0.0541(19) Uani d . 1 . .
F F1 0.3534(5) -0.0062(4) 0.2915(4) 0.0929(16) Uani d . 1 . .
F F2 0.3421(5) -0.0938(5) 0.1470(4) 0.1060(19) Uani d . 1 . .
F F3 0.1284(5) -0.0194(4) 0.0509(4) 0.0906(16) Uani d . 1 . .
F F4 -0.0784(5) 0.1431(5) 0.0989(4) 0.0996(17) Uani d . 1 . .
F F5 -0.0761(5) 0.2232(4) 0.2477(3) 0.0887(16) Uani d . 1 . .
F F6 0.1787(6) 0.4264(5) 0.0310(4) 0.1046(18) Uani d . 1 . .
F F7 0.2095(7) 0.5766(6) -0.1270(4) 0.126(2) Uani d . 1 . .
F F8 0.3868(7) 0.7807(6) -0.1671(5) 0.134(2) Uani d . 1 . .
F F9 0.5289(7) 0.8267(6) -0.0453(5) 0.137(3) Uani d . 1 . .
F F10 0.5005(6) 0.6728(4) 0.1161(4) 0.1004(18) Uani d . 1 . .
F F11 -0.0973(5) 0.3169(5) 0.7283(4) 0.115(2) Uani d . 1 . .
F F12 -0.0313(6) 0.3457(5) 0.8780(4) 0.118(2) Uani d . 1 . .
F F13 0.1964(5) 0.2264(5) 0.9440(4) 0.0971(17) Uani d . 1 . .
F F14 0.3613(6) 0.0731(5) 0.8556(4) 0.112(2) Uani d . 1 . .
F F15 0.3053(5) 0.0431(5) 0.7037(4) 0.1061(19) Uani d . 1 . .
N N1 0.4050(6) 0.2857(5) 0.4388(4) 0.0610(17) Uani d . 1 . .
H H1A 0.3259 0.3152 0.4203 0.073 Uiso calc R 1 . .
N N2 0.2233(6) 0.4436(5) 0.5217(4) 0.0642(18) Uani d . 1 . .
O O1 0.1633(6) 0.2656(4) 0.3520(4) 0.0755(16) Uani d . 1 . .
O O2 0.1327(8) 0.0702(6) 0.4259(5) 0.103(2) Uani d . 1 . .
O O3 0.1898(6) 0.4156(5) 0.2009(4) 0.0847(18) Uani d . 1 . .
H H3A 0.1870 0.3755 0.2524 0.127 Uiso calc R 1 . .
O O4 0.4205(6) 0.4356(5) 0.2115(4) 0.0821(18) Uani d . 1 . .
O O5 0.1662(6) 0.1127(6) 0.5748(4) 0.0879(18) Uani d . 1 . .
H H5 0.1327 0.0928 0.5354 0.132 Uiso calc R 1 . .
O O6 -0.0504(7) 0.2012(6) 0.5975(5) 0.101(2) Uani d . 1 . .

loop_
_atom_site_aniso_label
_atom_site_aniso_U_11
_atom_site_aniso_U_22
_atom_site_aniso_U_33
_atom_site_aniso_U_12
_atom_site_aniso_U_13
_atom_site_aniso_U_23
C1 0.066(6) 0.074(5) 0.091(7) 0.006(5) -0.007(5) -0.046(5)
C2 0.067(6) 0.062(5) 0.083(7) 0.005(4) -0.001(5) -0.032(5)
C3 0.056(5) 0.062(5) 0.128(9) 0.013(4) -0.018(5) -0.035(6)
C4 0.049(4) 0.055(4) 0.059(5) 0.002(4) -0.021(4) -0.012(4)
C5 0.046(4) 0.039(4) 0.058(5) -0.007(3) -0.007(4) -0.021(4)
C6 0.049(4) 0.037(4) 0.071(6) -0.008(3) 0.002(4) -0.011(4)
C7 0.070(6) 0.059(5) 0.116(8) -0.002(4) -0.022(6) -0.024(5)
C8 0.081(6) 0.079(6) 0.076(7) -0.010(5) -0.033(5) -0.028(5)
C9 0.057(5) 0.064(5) 0.059(5) -0.010(4) -0.004(4) -0.029(4)
C10 0.086(7) 0.071(6) 0.072(6) -0.011(5) 0.010(5) -0.032(5)
C11 0.080(7) 0.069(6) 0.115(9) 0.000(5) 0.005(6) -0.044(6)
C12 0.045(5) 0.069(5) 0.119(8) 0.009(4) -0.003(5) -0.038(6)
C13 0.092(7) 0.039(5) 0.108(8) 0.004(4) -0.048(6) -0.023(5)
C14 0.048(4) 0.042(4) 0.074(6) -0.017(4) -0.008(4) -0.004(4)
C15 0.058(5) 0.054(5) 0.065(6) -0.005(4) -0.017(4) -0.006(4)
C16 0.050(5) 0.069(5) 0.084(7) 0.003(4) -0.009(5) -0.040(5)
C17 0.065(5) 0.059(5) 0.093(7) -0.017(4) -0.003(5) -0.037(5)
C18 0.061(5) 0.060(5) 0.062(6) -0.001(4) -0.016(4) -0.016(4)
C19 0.056(5) 0.055(5) 0.070(6) 0.003(4) -0.005(4) -0.026(4)
C20 0.065(6) 0.054(5) 0.089(8) 0.012(5) -0.007(6) -0.024(5)
C21 0.056(5) 0.056(5) 0.082(7) 0.016(4) -0.017(5) -0.016(5)
C22 0.071(6) 0.054(5) 0.103(8) 0.026(5) -0.026(6) -0.029(6)
C23 0.099(8) 0.085(7) 0.098(9) 0.049(6) -0.052(7) -0.028(7)
C24 0.105(9) 0.057(6) 0.094(9) 0.031(6) 0.010(7) 0.009(6)
C25 0.072(7) 0.079(7) 0.095(9) 0.010(6) -0.006(6) -0.003(7)
C26 0.058(5) 0.069(6) 0.088(8) 0.005(5) -0.009(5) -0.012(6)
C27 0.064(6) 0.050(5) 0.082(7) -0.009(4) -0.017(5) -0.011(4)
C28 0.060(5) 0.047(4) 0.063(5) -0.010(4) -0.015(4) -0.020(4)
C29 0.050(5) 0.061(5) 0.082(7) 0.006(4) -0.016(5) -0.017(5)
C30 0.062(6) 0.066(5) 0.113(9) 0.016(4) -0.008(6) -0.040(6)
C31 0.063(5) 0.065(5) 0.092(7) -0.017(4) -0.005(5) -0.040(5)
C32 0.052(4) 0.076(5) 0.048(5) 0.011(4) -0.019(4) -0.022(4)
C33 0.048(4) 0.057(4) 0.067(6) 0.015(4) -0.023(4) -0.027(4)
F1 0.076(3) 0.093(3) 0.123(5) 0.017(3) -0.041(3) -0.038(3)
F2 0.079(3) 0.103(4) 0.145(5) 0.027(3) -0.007(3) -0.063(4)
F3 0.088(3) 0.091(3) 0.107(4) -0.009(3) -0.008(3) -0.057(3)
F4 0.087(3) 0.110(4) 0.124(5) 0.021(3) -0.061(3) -0.041(3)
F5 0.077(3) 0.089(3) 0.114(4) 0.032(3) -0.026(3) -0.051(3)
F6 0.124(4) 0.093(4) 0.115(5) 0.002(3) -0.044(4) -0.043(3)
F7 0.136(5) 0.149(5) 0.096(5) 0.039(4) -0.041(4) -0.030(4)
F8 0.129(5) 0.119(5) 0.120(5) 0.052(4) -0.002(4) 0.009(4)
F9 0.113(5) 0.102(4) 0.166(7) -0.026(4) -0.003(4) 0.015(4)
F10 0.086(4) 0.089(4) 0.125(5) -0.023(3) -0.020(3) -0.015(3)
F11 0.081(4) 0.099(4) 0.181(6) 0.046(3) -0.055(4) -0.050(4)
F12 0.109(4) 0.134(5) 0.132(5) 0.053(4) -0.014(4) -0.086(4)
F13 0.097(4) 0.096(4) 0.113(5) -0.003(3) -0.016(3) -0.053(3)
F14 0.091(4) 0.132(4) 0.143(5) 0.055(3) -0.066(4) -0.069(4)
F15 0.088(3) 0.132(4) 0.129(5) 0.057(3) -0.039(3) -0.087(4)
N1 0.053(4) 0.064(4) 0.074(5) 0.003(3) -0.013(3) -0.030(4)
N2 0.054(4) 0.061(4) 0.091(5) 0.012(3) -0.023(4) -0.038(4)
O1 0.076(4) 0.048(3) 0.103(5) -0.004(3) -0.018(3) -0.018(3)
O2 0.148(6) 0.071(4) 0.093(6) -0.012(4) -0.025(5) -0.020(4)
O3 0.070(4) 0.074(4) 0.101(6) -0.013(3) -0.014(4) -0.002(4)
O4 0.073(4) 0.097(4) 0.077(4) 0.010(3) -0.023(3) -0.017(3)
O5 0.085(4) 0.105(5) 0.086(5) 0.012(4) -0.025(4) -0.041(4)
O6 0.082(4) 0.111(5) 0.126(6) 0.020(4) -0.056(4) -0.033(4)

loop_
_atom_type_symbol
_atom_type_description
_atom_type_scat_dispersion_real
_atom_type_scat_dispersion_imag
_atom_type_scat_source
C C 0.0033 0.0016 'International Tables Vol C Tables 4.2.6.8 and 6.1.1.4'
H H 0.0000 0.0000 'International Tables Vol C Tables 4.2.6.8 and 6.1.1.4'
N N 0.0061 0.0033 'International Tables Vol C Tables 4.2.6.8 and 6.1.1.4'
O O 0.0106 0.0060 'International Tables Vol C Tables 4.2.6.8 and 6.1.1.4'
F F 0.0171 0.0103 'International Tables Vol C Tables 4.2.6.8 and 6.1.1.4'

loop_
_geom_angle_atom_site_label_1
_geom_angle_atom_site_label_2
_geom_angle_atom_site_label_3
_geom_angle_site_symmetry_1
_geom_angle_site_symmetry_3
_geom_angle
_geom_angle_publ_flag
N1 C1 C2 . . 121.3(8) ?
N1 C1 H1 . . 119.3 ?
C2 C1 H1 . . 119.3 ?
C3 C2 C1 . . 120.6(8) ?
C3 C2 H2 . . 119.7 ?
C1 C2 H2 . . 119.7 ?
C2 C3 C4 . . 118.4(8) ?
C2 C3 H3 . . 120.8 ?
C4 C3 H3 . . 120.8 ?
C3 C4 C7 . . 124.0(8) ?
C3 C4 C5 . . 118.8(7) ?
C7 C4 C5 . . 117.1(7) ?
N1 C5 C4 . . 119.0(6) ?
N1 C5 C6 . . 120.0(6) ?
C4 C5 C6 . . 120.9(7) ?
N2 C6 C9 . . 125.2(7) ?
N2 C6 C5 . . 117.5(7) ?
C9 C6 C5 . . 117.3(7) ?
C8 C7 C4 . . 123.4(8) ?
C8 C7 H7 . . 118.3 ?
C4 C7 H7 . . 118.3 ?
C7 C8 C9 . . 119.7(8) ?
C7 C8 H8 . . 120.1 ?
C9 C8 H8 . . 120.1 ?
C6 C9 C10 . . 116.3(8) ?
C6 C9 C8 . . 121.4(7) ?
C10 C9 C8 . . 122.2(8) ?
C11 C10 C9 . . 118.1(9) ?
C11 C10 H10 . . 121.0 ?
C9 C10 H10 . . 121.0 ?
C10 C11 C12 . . 121.4(8) ?
C10 C11 H11 . . 119.3 ?
C12 C11 H11 . . 119.3 ?
N2 C12 C11 . . 122.6(8) ?
N2 C12 H12 . . 118.7 ?
C11 C12 H12 . . 118.7 ?
O2 C13 O1 . . 124.7(9) ?
O2 C13 C14 . . 114.5(7) ?
O1 C13 C14 . . 120.3(9) ?
C15 C14 C19 . . 115.4(7) ?
C15 C14 C13 . . 121.5(7) ?
C19 C14 C13 . . 123.1(7) ?
F1 C15 C16 . . 117.7(7) ?
F1 C15 C14 . . 119.7(7) ?
C16 C15 C14 . . 122.5(8) ?
F2 C16 C17 . . 118.5(7) ?
F2 C16 C15 . . 121.5(8) ?
C17 C16 C15 . . 119.9(7) ?
F3 C17 C16 . . 120.5(7) ?
F3 C17 C18 . . 120.4(8) ?
C16 C17 C18 . . 118.9(8) ?
C19 C18 F4 . . 121.7(7) ?
C19 C18 C17 . . 120.0(8) ?
F4 C18 C17 . . 118.3(8) ?
F5 C19 C18 . . 118.4(7) ?
F5 C19 C14 . . 118.3(7) ?
C18 C19 C14 . . 123.2(7) ?
O4 C20 O3 . . 121.9(9) ?
O4 C20 C21 . . 122.1(9) ?
O3 C20 C21 . . 115.9(8) ?
C26 C21 C22 . . 114.3(9) ?
C26 C21 C20 . . 122.0(9) ?
C22 C21 C20 . . 123.6(9) ?
F6 C22 C23 . . 119.9(9) ?
F6 C22 C21 . . 117.7(9) ?
C23 C22 C21 . . 122.4(10) ?
C24 C23 F7 . . 126.0(12) ?
C24 C23 C22 . . 119.9(10) ?
F7 C23 C22 . . 114.1(11) ?
C23 C24 F8 . . 118.5(13) ?
C23 C24 C25 . . 121.5(11) ?
F8 C24 C25 . . 119.9(12) ?
F9 C25 C26 . . 124.2(11) ?
F9 C25 C24 . . 117.9(11) ?
C26 C25 C24 . . 117.8(11) ?
F10 C26 C25 . . 115.0(9) ?
F10 C26 C21 . . 121.0(9) ?
C25 C26 C21 . . 123.9(10) ?
O6 C27 O5 . . 121.3(9) ?
O6 C27 C28 . . 125.2(9) ?
O5 C27 C28 . . 113.4(7) ?
C29 C28 C33 . . 114.8(7) ?
C29 C28 C27 . . 120.6(7) ?
C33 C28 C27 . . 124.6(7) ?
C30 C29 F11 . . 115.6(8) ?
C30 C29 C28 . . 123.6(7) ?
F11 C29 C28 . . 120.8(8) ?
C29 C30 F12 . . 122.7(9) ?
C29 C30 C31 . . 120.6(8) ?
F12 C30 C31 . . 116.4(9) ?
F13 C31 C30 . . 121.6(8) ?
F13 C31 C32 . . 121.5(8) ?
C30 C31 C32 . . 116.8(8) ?
C33 C32 F14 . . 122.3(7) ?
C33 C32 C31 . . 120.9(7) ?
F14 C32 C31 . . 116.7(7) ?
C32 C33 F15 . . 116.3(6) ?
C32 C33 C28 . . 123.0(7) ?
F15 C33 C28 . . 120.7(7) ?
C1 N1 C5 . . 121.8(7) ?
C1 N1 H1A . . 119.1 ?
C5 N1 H1A . . 119.1 ?
C12 N2 C6 . . 116.4(7) ?
C20 O3 H3A . . 109.5 ?
C27 O5 H5 . . 109.5 ?

loop_
_geom_bond_atom_site_label_1
_geom_bond_atom_site_label_2
_geom_bond_site_symmetry_2
_geom_bond_distance
_geom_bond_publ_flag
C1 N1 . 1.299(9) ?
C1 C2 . 1.376(11) ?
C1 H1 . 0.9300 ?
C2 C3 . 1.371(12) ?
C2 H2 . 0.9300 ?
C3 C4 . 1.394(10) ?
C3 H3 . 0.9300 ?
C4 C7 . 1.411(11) ?
C4 C5 . 1.419(9) ?
C5 N1 . 1.357(9) ?
C5 C6 . 1.457(9) ?
C6 N2 . 1.358(9) ?
C6 C9 . 1.382(10) ?
C7 C8 . 1.334(11) ?
C7 H7 . 0.9300 ?
C8 C9 . 1.427(10) ?
C8 H8 . 0.9300 ?
C9 C10 . 1.421(10) ?
C10 C11 . 1.353(12) ?
C10 H10 . 0.9300 ?
C11 C12 . 1.382(13) ?
C11 H11 . 0.9300 ?
C12 N2 . 1.324(9) ?
C12 H12 . 0.9300 ?
C13 O2 . 1.242(10) ?
C13 O1 . 1.244(8) ?
C13 C14 . 1.479(12) ?
C14 C15 . 1.386(10) ?
C14 C19 . 1.388(10) ?
C15 F1 . 1.340(8) ?
C15 C16 . 1.376(11) ?
C16 F2 . 1.336(8) ?
C16 C17 . 1.372(11) ?
C17 F3 . 1.340(9) ?
C17 C18 . 1.379(10) ?
C18 C19 . 1.354(10) ?
C18 F4 . 1.354(8) ?
C19 F5 . 1.336(8) ?
C20 O4 . 1.231(10) ?
C20 O3 . 1.292(9) ?
C20 C21 . 1.442(11) ?
C21 C26 . 1.384(11) ?
C21 C22 . 1.399(11) ?
C22 F6 . 1.359(9) ?
C22 C23 . 1.377(13) ?
C23 C24 . 1.310(13) ?
C23 F7 . 1.359(11) ?
C24 F8 . 1.329(11) ?
C24 C25 . 1.389(14) ?
C25 F9 . 1.322(11) ?
C25 C26 . 1.359(12) ?
C26 F10 . 1.333(10) ?
C27 O6 . 1.206(9) ?
C27 O5 . 1.320(9) ?
C27 C28 . 1.476(11) ?
C28 C29 . 1.385(10) ?
C28 C33 . 1.387(9) ?
C29 C30 . 1.332(11) ?
C29 F11 . 1.338(8) ?
C30 F12 . 1.336(9) ?
C30 C31 . 1.381(11) ?
C31 F13 . 1.333(10) ?
C31 C32 . 1.400(10) ?
C32 C33 . 1.328(10) ?
C32 F14 . 1.338(8) ?
C33 F15 . 1.331(7) ?
N1 H1A . 0.8600 ?
O3 H3A . 0.8200 ?
O5 H5 . 0.8200 ?

loop_
_geom_hbond_atom_site_label_D
_geom_hbond_atom_site_label_H
_geom_hbond_atom_site_label_A
_geom_hbond_site_symmetry_A
_geom_hbond_distance_DH
_geom_hbond_distance_HA
_geom_hbond_distance_DA
_geom_hbond_angle_DHA
N1 H1A O1 1_555 0.86 2.17 2.876(8) 139
O3 H3A O1 1_555 0.82 1.72 2.526(8) 166
O5 H5 O2 1_555 0.82 1.80 2.572(10) 157
C7 H7 O6 1_655 0.93 2.54 3.353(12) 146
C8 H8 O4 2_666 0.93 2.57 3.391(11) 147
C2 H2 F15 2_656 0.93 2.51 3.357(10) 151
C10 H10 F7 1_556 0.93 2.54 3.375(11) 149

loop_
_geom_torsion_atom_site_label_1
_geom_torsion_atom_site_label_2
_geom_torsion_atom_site_label_3
_geom_torsion_atom_site_label_4
_geom_torsion_site_symmetry_1
_geom_torsion_site_symmetry_2
_geom_torsion_site_symmetry_3
_geom_torsion_site_symmetry_4
_geom_torsion
_geom_torsion_publ_flag
N1 C1 C2 C3 . . . . -1.3(13) ?
C1 C2 C3 C4 . . . . 0.7(13) ?
C2 C3 C4 C7 . . . . -177.5(8) ?
C2 C3 C4 C5 . . . . -1.4(12) ?
C3 C4 C5 N1 . . . . 2.6(10) ?
C7 C4 C5 N1 . . . . 179.1(7) ?
C3 C4 C5 C6 . . . . 178.8(7) ?
C7 C4 C5 C6 . . . . -4.7(10) ?
N1 C5 C6 N2 . . . . -2.6(9) ?
C4 C5 C6 N2 . . . . -178.8(6) ?
N1 C5 C6 C9 . . . . -179.9(7) ?
C4 C5 C6 C9 . . . . 4.0(10) ?
C3 C4 C7 C8 . . . . 179.5(8) ?
C5 C4 C7 C8 . . . . 3.3(12) ?
C4 C7 C8 C9 . . . . -0.9(13) ?
N2 C6 C9 C10 . . . . 3.7(11) ?
C5 C6 C9 C10 . . . . -179.2(6) ?
N2 C6 C9 C8 . . . . -178.6(7) ?
C5 C6 C9 C8 . . . . -1.5(11) ?
C7 C8 C9 C6 . . . . 0.1(12) ?
C7 C8 C9 C10 . . . . 177.6(8) ?
C6 C9 C10 C11 . . . . -4.2(11) ?
C8 C9 C10 C11 . . . . 178.1(8) ?
C9 C10 C11 C12 . . . . 3.1(13) ?
C10 C11 C12 N2 . . . . -1.1(15) ?
O2 C13 C14 C15 . . . . -58.5(11) ?
O1 C13 C14 C15 . . . . 113.5(8) ?
O2 C13 C14 C19 . . . . 120.7(9) ?
O1 C13 C14 C19 . . . . -67.2(11) ?
C19 C14 C15 F1 . . . . 177.2(7) ?
C13 C14 C15 F1 . . . . -3.5(11) ?
C19 C14 C15 C16 . . . . -0.1(11) ?
C13 C14 C15 C16 . . . . 179.1(8) ?
F1 C15 C16 F2 . . . . 4.5(12) ?
C14 C15 C16 F2 . . . . -178.1(7) ?
F1 C15 C16 C17 . . . . -177.3(7) ?
C14 C15 C16 C17 . . . . 0.1(12) ?
F2 C16 C17 F3 . . . . 1.4(12) ?
C15 C16 C17 F3 . . . . -176.9(7) ?
F2 C16 C17 C18 . . . . 177.3(7) ?
C15 C16 C17 C18 . . . . -1.0(12) ?
F3 C17 C18 C19 . . . . 177.9(7) ?
C16 C17 C18 C19 . . . . 2.0(12) ?
F3 C17 C18 F4 . . . . -4.4(11) ?
C16 C17 C18 F4 . . . . 179.7(7) ?
F4 C18 C19 F5 . . . . 3.4(11) ?
C17 C18 C19 F5 . . . . -178.9(7) ?
F4 C18 C19 C14 . . . . -179.8(7) ?
C17 C18 C19 C14 . . . . -2.2(12) ?
C15 C14 C19 F5 . . . . 178.0(6) ?
C13 C14 C19 F5 . . . . -1.3(11) ?
C15 C14 C19 C18 . . . . 1.2(11) ?
C13 C14 C19 C18 . . . . -178.1(8) ?
O4 C20 C21 C26 . . . . -34.9(11) ?
O3 C20 C21 C26 . . . . 142.3(8) ?
O4 C20 C21 C22 . . . . 145.8(8) ?
O3 C20 C21 C22 . . . . -37.0(11) ?
C26 C21 C22 F6 . . . . 179.3(6) ?
C20 C21 C22 F6 . . . . -1.3(11) ?
C26 C21 C22 C23 . . . . -0.3(11) ?
C20 C21 C22 C23 . . . . 179.1(7) ?
F6 C22 C23 C24 . . . . -179.7(8) ?
C21 C22 C23 C24 . . . . 0.0(13) ?
F6 C22 C23 F7 . . . . -0.6(11) ?
C21 C22 C23 F7 . . . . 179.1(7) ?
F7 C23 C24 F8 . . . . 1.0(14) ?
C22 C23 C24 F8 . . . . 180.0(7) ?
F7 C23 C24 C25 . . . . 179.5(8) ?
C22 C23 C24 C25 . . . . -1.5(14) ?
C23 C24 C25 F9 . . . . 179.9(8) ?
F8 C24 C25 F9 . . . . -1.7(13) ?
C23 C24 C25 C26 . . . . 3.3(14) ?
F8 C24 C25 C26 . . . . -178.2(7) ?
F9 C25 C26 F10 . . . . 3.3(13) ?
C24 C25 C26 F10 . . . . 179.6(8) ?
F9 C25 C26 C21 . . . . 179.9(8) ?
C24 C25 C26 C21 . . . . -3.8(13) ?
C22 C21 C26 F10 . . . . 178.7(7) ?
C20 C21 C26 F10 . . . . -0.7(11) ?
C22 C21 C26 C25 . . . . 2.3(12) ?
C20 C21 C26 C25 . . . . -177.1(8) ?
O6 C27 C28 C29 . . . . -9.0(12) ?
O5 C27 C28 C29 . . . . 167.5(7) ?
O6 C27 C28 C33 . . . . 168.2(8) ?
O5 C27 C28 C33 . . . . -15.3(11) ?
C33 C28 C29 C30 . . . . 3.6(12) ?
C27 C28 C29 C30 . . . . -178.9(8) ?
C33 C28 C29 F11 . . . . -179.6(7) ?
C27 C28 C29 F11 . . . . -2.1(11) ?
F11 C29 C30 F12 . . . . 3.1(13) ?
C28 C29 C30 F12 . . . . -179.9(7) ?
F11 C29 C30 C31 . . . . 177.3(7) ?
C28 C29 C30 C31 . . . . -5.7(14) ?
C29 C30 C31 F13 . . . . -178.3(8) ?
F12 C30 C31 F13 . . . . -3.8(12) ?
C29 C30 C31 C32 . . . . 5.4(13) ?
F12 C30 C31 C32 . . . . 179.9(7) ?
F13 C31 C32 C33 . . . . -179.8(8) ?
C30 C31 C32 C33 . . . . -3.5(12) ?
F13 C31 C32 F14 . . . . 4.3(11) ?
C30 C31 C32 F14 . . . . -179.4(7) ?
F14 C32 C33 F15 . . . . -1.9(12) ?
C31 C32 C33 F15 . . . . -177.5(7) ?
F14 C32 C33 C28 . . . . 177.4(7) ?
C31 C32 C33 C28 . . . . 1.8(12) ?
C29 C28 C33 C32 . . . . -1.6(11) ?
C27 C28 C33 C32 . . . . -179.0(8) ?
C29 C28 C33 F15 . . . . 177.6(7) ?
C27 C28 C33 F15 . . . . 0.3(11) ?
C2 C1 N1 C5 . . . . 2.7(12) ?
C4 C5 N1 C1 . . . . -3.4(10) ?
C6 C5 N1 C1 . . . . -179.6(7) ?
C11 C12 N2 C6 . . . . 0.4(12) ?
C9 C6 N2 C12 . . . . -1.8(11) ?
C5 C6 N2 C12 . . . . -178.8(6) ?
